data_7708252
loop_
_publ_author_name
'Johnson, Andrew Lee'
'Paish, James David'
'Snook, Michael'

_publ_section_title
;
 Evaluation of Sn(II) Aminoalkoxide Precursors for Atomic Layer Deposition
 of SnO Thin Films. Invitation: Dalton Transactions web collection themed
 around the topic of tin chemistry
;
_journal_name_full 'Dalton Transactions'
_journal_paper_doi 10.1039/D1DT02480A
_journal_year 2021
_chemical_absolute_configuration unk
_chemical_formula_moiety 'C8 H20 N2 O2 Sn'
_chemical_formula_sum 'C8 H20 N2 O2 Sn'
_chemical_formula_weight 294.95
_space_group_crystal_system orthorhombic
_space_group_IT_number 41
_space_group_name_Hall 'A 2 -2ab'
_space_group_name_H-M_alt 'A e a 2'
_atom_sites_solution_hydrogens geom
_audit_creation_method SHELXL-2018/3
_audit_update_record
;
2021-01-12 deposited with the CCDC.	2021-09-08 downloaded from the CCDC.
;
_cell_angle_alpha 90
_cell_angle_beta 90
_cell_angle_gamma 90
_cell_formula_units_Z 4
_cell_length_a 11.8081(2)
_cell_length_b 10.1306(2)
_cell_length_c 10.0735(2)
_cell_measurement_reflns_used 15768
_cell_measurement_temperature 150(2)
_cell_measurement_theta_max 27.2750
_cell_measurement_theta_min 3.9980
_cell_volume 1205.02(4)
_computing_cell_refinement 'CrysAlisPro 1.171.39.46 (Rigaku OD, 2015)'
_computing_data_collection 'CrysAlisPro 1.171.39.46 (Rigaku OD, 2015)'
_computing_data_reduction 'CrysAlisPro 1.171.39.46 (Rigaku OD, 2015)'
_computing_molecular_graphics 'ORTEP3 for Windows - Farrugia, L. J. J. Appl. Crystallogr. 1997, 30, 565'
_computing_publication_material
;
 'WinGX publication routines, Farrugia, 
 L. J., J. Appl. Crystallogr., 1999, 32, 837-838
;
_computing_structure_refinement
;
 SHELXL-2018/3 (Sheldrick, 2018)
 Sheldrick GM (2008) Acta Crystallogr A64:112--122 and 
 C. B. H\"ubschle, G. M. Sheldrick and B. Dittrich
 ShelXle: a Qt graphical user interface for SHELXL
 J. Appl. Cryst., 44, (2011) 1281-1284.
;
_computing_structure_solution
; 
 SHELXT
 Sheldrick, G. M. (2008). Acta Cryst. A64, 112-122.
;
_diffrn_ambient_environment N~2~
_diffrn_ambient_temperature 150.00(10)
_diffrn_detector 'CCD plate'
_diffrn_detector_area_resol_mean 8.0734
_diffrn_detector_type EosS2
_diffrn_measured_fraction_theta_full 1.000
_diffrn_measured_fraction_theta_max 0.974
_diffrn_measurement_device 'four-circle diffractometer'
_diffrn_measurement_device_type 'New Xcalibur, EosS2'
_diffrn_measurement_method '\w scans'
_diffrn_radiation_monochromator graphite
_diffrn_radiation_probe x-ray
_diffrn_radiation_type 'Mo K\a'
_diffrn_radiation_wavelength 0.71073
_diffrn_reflns_av_R_equivalents 0.0673
_diffrn_reflns_av_unetI/netI 0.0208
_diffrn_reflns_Laue_measured_fraction_full 1.000
_diffrn_reflns_Laue_measured_fraction_max 0.974
_diffrn_reflns_limit_h_max 15
_diffrn_reflns_limit_h_min -15
_diffrn_reflns_limit_k_max 13
_diffrn_reflns_limit_k_min -13
_diffrn_reflns_limit_l_max 13
_diffrn_reflns_limit_l_min -12
_diffrn_reflns_number 32894
_diffrn_reflns_point_group_measured_fraction_full 1.000
_diffrn_reflns_point_group_measured_fraction_max 0.952
_diffrn_reflns_theta_full 25.242
_diffrn_reflns_theta_max 28.120
_diffrn_reflns_theta_min 3.333
_diffrn_source 'fine-focus sealed X-ray tube'
_diffrn_source_type 'Enhance (Mo) X-ray Source'
_exptl_absorpt_coefficient_mu 2.097
_exptl_absorpt_correction_T_max 0.789
_exptl_absorpt_correction_T_min 0.715
_exptl_absorpt_correction_type analytical
_exptl_absorpt_process_details
;
CrysAlisPro 1.171.39.46 (Rigaku Oxford Diffraction, 2018)
Analytical numeric absorption correction using a multifaceted crystal
			model based on expressions derived by R.C. Clark & J.S. Reid.
(Clark, R. C. & Reid, J. S. (1995). Acta Cryst. A51, 887-897)
Empirical absorption correction using spherical harmonics,
 implemented in SCALE3 ABSPACK scaling algorithm.
;
_exptl_crystal_colour colourless
_exptl_crystal_density_diffrn 1.626
_exptl_crystal_description block
_exptl_crystal_F_000 592
_exptl_crystal_recrystallization_method 'Re-crystallisation from solvent: Hexane'
_exptl_crystal_size_max 0.457
_exptl_crystal_size_mid 0.365
_exptl_crystal_size_min 0.312
_refine_diff_density_max 0.473
_refine_diff_density_min -0.394
_refine_diff_density_rms 0.077
_refine_ls_abs_structure_details
;
 Refined as an inversion twin.
;
_refine_ls_abs_structure_Flack 0.47(8)
_refine_ls_extinction_method none
_refine_ls_goodness_of_fit_ref 1.211
_refine_ls_hydrogen_treatment constr
_refine_ls_matrix_type full
_refine_ls_number_parameters 63
_refine_ls_number_reflns 1410
_refine_ls_number_restraints 1
_refine_ls_restrained_S_all 1.210
_refine_ls_R_factor_all 0.0287
_refine_ls_R_factor_gt 0.0255
_refine_ls_shift/su_max 0.000
_refine_ls_shift/su_mean 0.000
_refine_ls_structure_factor_coef Fsqd
_refine_ls_weighting_details 'w=1/[\s^2^(Fo^2^)+(0.0164P)^2^+2.2106P] where P=(Fo^2^+2Fc^2^)/3'
_refine_ls_weighting_scheme calc
_refine_ls_wR_factor_gt 0.0509
_refine_ls_wR_factor_ref 0.0521
_reflns_Friedel_coverage 0.848
_reflns_Friedel_fraction_full 1.000
_reflns_Friedel_fraction_max 0.927
_reflns_number_gt 1323
_reflns_number_total 1410
_reflns_threshold_expression 'I > 2\s(I)'
_cod_data_source_file d1dt02480a2.cif
_cod_data_source_block 3a
_cod_original_sg_symbol_Hall 'A 2 -2ac'
_cod_original_sg_symbol_H-M 'A b a 2'
_cod_database_code 7708252
_shelx_shelxl_version_number 2018/3
_shelx_space_group_comment
;
The symmetry employed for this shelxl refinement is uniquely defined
by the following loop, which should always be used as a source of
symmetry information in preference to the above space-group names.
They are only intended as comments.
;
_shelx_estimated_absorpt_t_min 0.447
_shelx_estimated_absorpt_t_max 0.561
_oxdiff_exptl_absorpt_empirical_full_min 0.805
_oxdiff_exptl_absorpt_empirical_full_max 1.202
_oxdiff_exptl_absorpt_empirical_details
;
Empirical correction (ABSPACK) includes:
- Absorption correction using spherical harmonics
- Frame scaling
;

loop_
_space_group_symop_operation_xyz
'x, y, z'
'-x, -y, z'
'x+1/2, -y+1/2, z'
'-x+1/2, y+1/2, z'
'x, y+1/2, z+1/2'
'-x, -y+1/2, z+1/2'
'x+1/2, -y+1, z+1/2'
'-x+1/2, y+1, z+1/2'

loop_
_atom_site_label
_atom_site_type_symbol
_atom_site_fract_x
_atom_site_fract_y
_atom_site_fract_z
_atom_site_U_iso_or_equiv
_atom_site_adp_type
_atom_site_occupancy
_atom_site_site_symmetry_order
_atom_site_calc_flag
_atom_site_refinement_flags_posn
_atom_site_refinement_flags_adp
_atom_site_refinement_flags_occupancy
_atom_site_disorder_assembly
_atom_site_disorder_group
Sn1 Sn 0.500000 0.500000 0.76249(18) 0.02585(13) Uani 1 2 d S T P . .
O1 O 0.6187(3) 0.5603(3) 0.8983(4) 0.0344(8) Uani 1 1 d . . . . .
N1 N 0.5884(3) 0.2916(4) 0.8343(4) 0.0231(8) Uani 1 1 d . . . . .
C1 C 0.6932(5) 0.4656(5) 0.9527(7) 0.0456(16) Uani 1 1 d . . . . .
H1A H 0.717109 0.494425 1.042326 0.055 Uiso 1 1 calc R U . . .
H1B H 0.761693 0.459139 0.896430 0.055 Uiso 1 1 calc R U . . .
C2 C 0.6378(5) 0.3313(5) 0.9623(5) 0.0367(12) Uani 1 1 d . . . . .
H2A H 0.694798 0.265207 0.990047 0.044 Uiso 1 1 calc R U . . .
H2B H 0.577570 0.333806 1.030641 0.044 Uiso 1 1 calc R U . . .
C3 C 0.6761(5) 0.2583(5) 0.7365(6) 0.0410(14) Uani 1 1 d . . . . .
H3A H 0.640176 0.230087 0.653522 0.062 Uiso 1 1 calc R U . . .
H3B H 0.723351 0.186527 0.771052 0.062 Uiso 1 1 calc R U . . .
H3C H 0.723423 0.335997 0.719641 0.062 Uiso 1 1 calc R U . . .
C4 C 0.5118(4) 0.1798(5) 0.8518(6) 0.0343(12) Uani 1 1 d . . . . .
H4A H 0.480119 0.154321 0.765652 0.051 Uiso 1 1 calc R U . . .
H4B H 0.450251 0.204854 0.912041 0.051 Uiso 1 1 calc R U . . .
H4C H 0.553621 0.105151 0.889627 0.051 Uiso 1 1 calc R U . . .

loop_
_atom_site_aniso_label
_atom_site_aniso_U_11
_atom_site_aniso_U_22
_atom_site_aniso_U_33
_atom_site_aniso_U_23
_atom_site_aniso_U_13
_atom_site_aniso_U_12
Sn1 0.02339(18) 0.0313(2) 0.02282(18) 0.000 0.000 0.00824(17)
O1 0.0243(17) 0.0185(16) 0.061(2) 0.0096(16) -0.0168(16) -0.0033(14)
N1 0.0233(18) 0.0217(18) 0.0242(19) 0.0013(15) 0.0012(16) -0.0013(16)
C1 0.039(3) 0.018(2) 0.079(5) 0.006(3) -0.033(3) -0.006(2)
C2 0.048(3) 0.025(2) 0.037(3) 0.008(2) -0.017(2) -0.004(2)
C3 0.036(2) 0.043(3) 0.044(4) 0.010(2) 0.012(2) 0.016(2)
C4 0.032(3) 0.027(3) 0.044(3) -0.003(2) 0.001(2) -0.007(2)

loop_
_atom_type_symbol
_atom_type_description
_atom_type_scat_dispersion_real
_atom_type_scat_dispersion_imag
_atom_type_scat_source
C C 0.0033 0.0016 'International Tables Vol C Tables 4.2.6.8 and 6.1.1.4'
H H 0.0000 0.0000 'International Tables Vol C Tables 4.2.6.8 and 6.1.1.4'
N N 0.0061 0.0033 'International Tables Vol C Tables 4.2.6.8 and 6.1.1.4'
O O 0.0106 0.0060 'International Tables Vol C Tables 4.2.6.8 and 6.1.1.4'
Sn Sn -0.6537 1.4246 'International Tables Vol C Tables 4.2.6.8 and 6.1.1.4'

loop_
_exptl_crystal_face_index_h
_exptl_crystal_face_index_k
_exptl_crystal_face_index_l
_exptl_crystal_face_perp_dist
1 10 10 0.1676
-4 -2 14 0.1350
-5 -8 10 0.1513
0 -8 -12 0.2100
5 6 -12 0.1725
8 -4 12 0.1313
7 11 7 0.1687
-3 13 -7 0.2222
0 14 -2 0.2091
-7 5 -11 0.2034
-8 -5 -11 0.2562
-7 -10 -8 0.2697
1 -14 4 0.2129
15 -4 6 0.1444
-14 5 -5 0.1976
-5 14 0 0.2209
9 11 5 0.1849
-13 -6 -6 0.2727
4 -14 0 0.2069
11 -11 3 0.1624
-15 2 6 0.1083
-5 12 6 0.1851
-11 0 10 0.1102
-12 -5 9 0.1355
-6 8 10 0.1505
4 9 11 0.1562
0 -8 12 0.1305
16 -2 -4 0.2015
14 7 -1 0.2113
10 3 11 0.1356

loop_
_geom_angle_atom_site_label_1
_geom_angle_atom_site_label_2
_geom_angle_atom_site_label_3
_geom_angle
_geom_angle_site_symmetry_1
_geom_angle_site_symmetry_3
_geom_angle_publ_flag
O1 Sn1 O1 96.4(2) 2_665 . ?
O1 Sn1 N1 80.71(14) 2_665 . ?
O1 Sn1 N1 76.70(13) . . ?
O1 Sn1 N1 76.70(13) 2_665 2_665 ?
O1 Sn1 N1 80.71(14) . 2_665 ?
N1 Sn1 N1 145.86(19) . 2_665 ?
C1 O1 Sn1 118.8(3) . . ?
C4 N1 C3 109.9(4) . . ?
C4 N1 C2 110.6(4) . . ?
C3 N1 C2 111.8(4) . . ?
C4 N1 Sn1 116.0(3) . . ?
C3 N1 Sn1 107.4(3) . . ?
C2 N1 Sn1 101.0(3) . . ?
O1 C1 C2 111.5(4) . . ?
O1 C1 H1A 109.3 . . ?
C2 C1 H1A 109.3 . . ?
O1 C1 H1B 109.3 . . ?
C2 C1 H1B 109.3 . . ?
H1A C1 H1B 108.0 . . ?
N1 C2 C1 111.2(4) . . ?
N1 C2 H2A 109.4 . . ?
C1 C2 H2A 109.4 . . ?
N1 C2 H2B 109.4 . . ?
C1 C2 H2B 109.4 . . ?
H2A C2 H2B 108.0 . . ?
N1 C3 H3A 109.5 . . ?
N1 C3 H3B 109.5 . . ?
H3A C3 H3B 109.5 . . ?
N1 C3 H3C 109.5 . . ?
H3A C3 H3C 109.5 . . ?
H3B C3 H3C 109.5 . . ?
N1 C4 H4A 109.5 . . ?
N1 C4 H4B 109.5 . . ?
H4A C4 H4B 109.5 . . ?
N1 C4 H4C 109.5 . . ?
H4A C4 H4C 109.5 . . ?
H4B C4 H4C 109.5 . . ?

loop_
_geom_bond_atom_site_label_1
_geom_bond_atom_site_label_2
_geom_bond_distance
_geom_bond_site_symmetry_2
_geom_bond_publ_flag
Sn1 O1 2.052(4) 2_665 ?
Sn1 O1 2.052(4) . ?
Sn1 N1 2.464(4) . ?
Sn1 N1 2.464(4) 2_665 ?
O1 C1 1.412(6) . ?
N1 C4 1.460(6) . ?
N1 C3 1.469(6) . ?
N1 C2 1.471(6) . ?
C1 C2 1.512(7) . ?
C1 H1A 0.9900 . ?
C1 H1B 0.9900 . ?
C2 H2A 0.9900 . ?
C2 H2B 0.9900 . ?
C3 H3A 0.9800 . ?
C3 H3B 0.9800 . ?
C3 H3C 0.9800 . ?
C4 H4A 0.9800 . ?
C4 H4B 0.9800 . ?
C4 H4C 0.9800 . ?

loop_
_geom_torsion_atom_site_label_1
_geom_torsion_atom_site_label_2
_geom_torsion_atom_site_label_3
_geom_torsion_atom_site_label_4
_geom_torsion
_geom_torsion_site_symmetry_1
_geom_torsion_site_symmetry_2
_geom_torsion_site_symmetry_3
_geom_torsion_site_symmetry_4
_geom_torsion_publ_flag
Sn1 O1 C1 C2 -31.2(7) . . . . ?
C4 N1 C2 C1 -165.8(4) . . . . ?
C3 N1 C2 C1 71.4(6) . . . . ?
Sn1 N1 C2 C1 -42.5(5) . . . . ?
O1 C1 C2 N1 52.0(7) . . . . ?

loop_
_exptl_oxdiff_crystal_face_indexfrac_h
_exptl_oxdiff_crystal_face_indexfrac_k
_exptl_oxdiff_crystal_face_indexfrac_l
_exptl_oxdiff_crystal_face_x
_exptl_oxdiff_crystal_face_y
_exptl_oxdiff_crystal_face_z
1.0000 10.0000 10.0000 0.0236 0.5411 0.8340
-4.0000 -2.0000 14.0000 0.0351 1.0232 0.0320
-5.0000 -8.0000 10.0000 0.0216 0.8390 -0.4425
-0.0000 -8.0000 -12.0000 -0.0203 -0.7138 -0.7190
5.0000 6.0000 -12.0000 -0.0377 -0.9497 0.2785
8.0000 -4.0000 12.0000 -0.6653 0.7613 0.0371
7.0000 11.0000 7.0000 -0.2662 0.2500 0.9375
-3.0000 13.0000 -7.0000 0.4969 -0.5968 0.7082
0.0000 14.0000 -2.0000 0.2897 -0.3084 0.8955
-7.0000 5.0000 -11.0000 0.6163 -0.7185 0.0590
-8.0000 -5.0000 -11.0000 0.4822 -0.5824 -0.6173
-7.0000 -10.0000 -8.0000 0.2964 -0.3300 -0.8870
1.0000 -14.0000 4.0000 -0.3689 0.4312 -0.8499
15.0000 -4.0000 6.0000 -0.9981 0.2668 0.0411
-14.0000 5.0000 -5.0000 0.9491 -0.2240 0.0550
-5.0000 14.0000 -0.0000 0.5527 -0.1100 0.8566
9.0000 11.0000 5.0000 -0.3581 0.0893 0.9341
-13.0000 -6.0000 -6.0000 0.6929 -0.1684 -0.6751
4.0000 -14.0000 0.0000 -0.4957 0.1226 -0.8707
11.0000 -11.0000 3.0000 -0.8706 0.2005 -0.5261
-15.0000 2.0000 6.0000 0.8272 0.5706 0.0158
-5.0000 12.0000 6.0000 0.4482 0.3211 0.8188
-11.0000 0.0000 10.0000 0.5167 0.8158 0.0028
-12.0000 -5.0000 9.0000 0.4892 0.8224 -0.3582
-6.0000 8.0000 10.0000 0.3845 0.6540 0.6030
4.0000 9.0000 11.0000 -0.1776 0.5834 0.8258
-0.0000 -8.0000 12.0000 -0.2856 0.9115 -0.3405
16.0000 -2.0000 -4.0000 -0.9063 -0.4477 0.0299
14.0000 7.0000 -1.0000 -0.6534 -0.3305 0.6450
10.0000 3.0000 11.0000 -0.6344 0.5819 0.5131
